data_4318093
loop_
_publ_author_name
'Matthew D. Hargreaves'
'Mary F. Mahon'
'Michael K. Whittlesey'

_publ_section_title
;
 Substitution Reactions of [Ru(dppe)(CO)(H2O)3][OTf]2
;
_journal_name_full 'Inorganic Chemistry'
_journal_page_first 3137
_journal_page_last 3145
_journal_paper_doi 10.1021/ic020029z
_journal_volume 41
_journal_year 2002
_chemical_formula_sum 'C30 H27 Cl0 F3 O7 P2 Ru S'
_chemical_formula_weight 751.59
_chemical_name_systematic
;
  ?
;
_space_group_IT_number 15
_symmetry_cell_setting monoclinic
_symmetry_space_group_name_Hall '-C 2yc'
_symmetry_space_group_name_H-M 'C 1 2/c 1'
_atom_sites_solution_hydrogens geom
_atom_sites_solution_primary direct
_atom_sites_solution_secondary difmap
_audit_creation_method SHELXL-97
_cell_angle_alpha 90.000(6)
_cell_angle_beta 97.267(5)
_cell_angle_gamma 90.000(4)
_cell_formula_units_Z 8
_cell_length_a 24.0350(14)
_cell_length_b 20.8410(17)
_cell_length_c 14.380(2)
_cell_measurement_reflns_used 25
_cell_measurement_temperature 150(2)
_cell_measurement_theta_max 18
_cell_measurement_theta_min 12
_cell_volume 7145.3(12)
_computing_data_reduction 'Denzo and Scalepack (otwinowski & Minor, 1997)'
_computing_molecular_graphics 'ORTEX (P.McArdle, 1995)'
_computing_publication_material 'SHELXL-97/2 (Sheldrick,1997)'
_computing_structure_refinement 'SHELXL-97 (Sheldrick, 1997)'
_computing_structure_solution 'SHELXS-97 (Sheldrick, 1990)'
_diffrn_ambient_temperature 150(2)
_diffrn_measured_fraction_theta_full 0.980
_diffrn_measured_fraction_theta_max 0.980
_diffrn_measurement_device_type KappaCCD
_diffrn_measurement_method KappaCCD
_diffrn_radiation_monochromator graphite
_diffrn_radiation_source 'fine-focus sealed tube'
_diffrn_radiation_type MoK\a
_diffrn_radiation_wavelength 0.71073
_diffrn_reflns_av_R_equivalents 0.4763
_diffrn_reflns_av_sigmaI/netI 0.4046
_diffrn_reflns_limit_h_max 27
_diffrn_reflns_limit_h_min -28
_diffrn_reflns_limit_k_max 24
_diffrn_reflns_limit_k_min -24
_diffrn_reflns_limit_l_max 17
_diffrn_reflns_limit_l_min -17
_diffrn_reflns_number 43232
_diffrn_reflns_theta_full 25.03
_diffrn_reflns_theta_max 25.03
_diffrn_reflns_theta_min 3.70
_exptl_absorpt_coefficient_mu 0.642
_exptl_crystal_density_diffrn 1.397
_exptl_crystal_density_method 'not measured'
_exptl_crystal_description Parallelepiped
_exptl_crystal_F_000 3040
_exptl_crystal_size_max 0.075
_exptl_crystal_size_mid 0.075
_exptl_crystal_size_min 0.1
_refine_diff_density_max 1.805
_refine_diff_density_min -0.572
_refine_diff_density_rms 0.155
_refine_ls_extinction_method none
_refine_ls_goodness_of_fit_ref 1.314
_refine_ls_hydrogen_treatment mixed
_refine_ls_matrix_type full
_refine_ls_number_parameters 389
_refine_ls_number_reflns 6186
_refine_ls_number_restraints 32
_refine_ls_restrained_S_all 1.312
_refine_ls_R_factor_all 0.3647
_refine_ls_R_factor_gt 0.1512
_refine_ls_shift/su_max 0.037
_refine_ls_shift/su_mean 0.003
_refine_ls_structure_factor_coef Fsqd
_refine_ls_weighting_details 'calc w=1/[\s^2^(Fo^2^)+(0.1000P)^2^+0.0000P] where P=(Fo^2^+2Fc^2^)/3'
_refine_ls_weighting_scheme calc
_refine_ls_wR_factor_gt 0.3009
_refine_ls_wR_factor_ref 0.3708
_reflns_number_gt 1894
_reflns_number_total 6186
_reflns_threshold_expression >2sigma(I)
_cod_data_source_file ic020029z_6.cif
_cod_data_source_block harg
_cod_depositor_comments
;
The following automatic conversions were performed:

'_symmetry_cell_setting' value 'Monoclinic' changed to 'monoclinic'
according to the built-in table from CIF Core dictionary named
'cif_core.dic' version 2.4.1 from 2010-06-29.

Automatic conversion script
Id: cif_fix_values 1646 2011-03-28 12:23:43Z adriana 
;
_cod_original_cell_volume 7145.3(13)
_cod_database_code 4318093

loop_
_symmetry_equiv_pos_as_xyz
'x, y, z'
'-x, y, -z+1/2'
'x+1/2, y+1/2, z'
'-x+1/2, y+1/2, -z+1/2'
'-x, -y, -z'
'x, -y, z-1/2'
'-x+1/2, -y+1/2, -z'
'x+1/2, -y+1/2, z-1/2'

loop_
_atom_site_label
_atom_site_type_symbol
_atom_site_fract_x
_atom_site_fract_y
_atom_site_fract_z
_atom_site_U_iso_or_equiv
_atom_site_adp_type
_atom_site_occupancy
_atom_site_symmetry_multiplicity
_atom_site_calc_flag
_atom_site_refinement_flags
_atom_site_disorder_assembly
_atom_site_disorder_group
Ru1 Ru 0.2099 0.11829(7) 0.5317 0.0685(7) Uani 1 1 d D . .
S81 S 0.1462(5) 0.1916(6) 0.2173(9) 0.104(4) Uiso 0.60 1 d PD A 1
S81A S 0.1248(5) 0.1545(6) 0.2368(10) 0.063(4) Uiso 0.40 1 d PD B 2
P1 P 0.1543(2) 0.1184(2) 0.6550(4) 0.0679(15) Uani 1 1 d . . .
P2 P 0.2502(2) 0.0253(3) 0.6060(4) 0.0739(17) Uani 1 1 d . . .
O2 O 0.1257(6) 0.0368(8) 0.3990(11) 0.090(5) Uani 1 1 d . . .
F81 F 0.0757(14) 0.1871(15) 0.335(2) 0.152(12) Uiso 0.60 1 d PD A 1
F81A F 0.1386(17) 0.2766(17) 0.218(3) 0.116(13) Uiso 0.40 1 d PD B 2
F82 F 0.0320(12) 0.2189(15) 0.204(2) 0.167(11) Uiso 0.60 1 d PD A 1
F82A F 0.1486(16) 0.227(2) 0.105(3) 0.130(13) Uiso 0.40 1 d PD B 2
F83 F 0.0584(12) 0.1174(14) 0.220(2) 0.158(9) Uiso 0.60 1 d PD A 1
F83A F 0.0572(15) 0.2429(16) 0.162(3) 0.121(12) Uiso 0.40 1 d PD B 2
O1 O 0.2977(6) 0.1211(7) 0.3989(12) 0.092(5) Uani 1 1 d . . .
O3 O 0.1667(7) 0.2546(7) 0.4691(12) 0.096(6) Uani 1 1 d . . .
O81 O 0.1626(13) 0.2582(11) 0.250(2) 0.110(10) Uiso 0.60 1 d PD A 1
O81A O 0.1026(11) 0.1081(11) 0.1635(18) 0.067(8) Uiso 0.40 1 d PD B 2
O82 O 0.1731(14) 0.1389(15) 0.276(2) 0.120(16) Uiso 0.60 1 d PD A 1
O83 O 0.1395(16) 0.184(2) 0.1138(17) 0.189(17) Uiso 0.60 1 d PD A 1
C1 C 0.1516(10) 0.1894(9) 0.7260(13) 0.079(7) Uani 1 1 d . . .
C2 C 0.1941(7) 0.2372(9) 0.7334(16) 0.068(6) Uani 1 1 d . . .
H2 H 0.2237 0.2338 0.6956 0.081 Uiso 1 1 calc R . .
C3 C 0.1935(10) 0.2860(10) 0.7912(17) 0.083(7) Uani 1 1 d . . .
H3 H 0.2227 0.3169 0.7937 0.100 Uiso 1 1 calc R . .
C4 C 0.1518(11) 0.2942(9) 0.8488(19) 0.094(8) Uani 1 1 d . . .
H4 H 0.1521 0.3300 0.8898 0.113 Uiso 1 1 calc R . .
C5 C 0.1069(10) 0.2457(12) 0.844(2) 0.110(8) Uani 1 1 d . . .
H5 H 0.0784 0.2492 0.8843 0.133 Uiso 1 1 calc R . .
C6 C 0.1065(8) 0.1930(10) 0.7798(15) 0.077(6) Uani 1 1 d . . .
H6 H 0.0772 0.1621 0.7736 0.092 Uiso 1 1 calc R . .
C7 C 0.0821(8) 0.0966(10) 0.6190(15) 0.066(6) Uani 1 1 d . . .
C8 C 0.0560(9) 0.0438(10) 0.6509(14) 0.077(7) Uani 1 1 d . . .
H8 H 0.0770 0.0151 0.6931 0.093 Uiso 1 1 calc R . .
C9 C -0.0007(12) 0.0314(11) 0.6225(18) 0.100(8) Uani 1 1 d . . .
H9 H -0.0170 -0.0059 0.6459 0.120 Uiso 1 1 calc R . .
C10 C -0.0335(9) 0.0703(12) 0.5630(17) 0.084(7) Uani 1 1 d . . .
H10 H -0.0718 0.0608 0.5428 0.100 Uiso 1 1 calc R . .
C11 C -0.0066(10) 0.1272(11) 0.5323(17) 0.100(7) Uani 1 1 d . . .
H11 H -0.0277 0.1570 0.4920 0.120 Uiso 1 1 calc R . .
C12 C 0.0500(10) 0.1385(10) 0.5614(15) 0.082(7) Uani 1 1 d . . .
H12 H 0.0669 0.1763 0.5408 0.098 Uiso 1 1 calc R . .
C13 C 0.1839(8) 0.0609(9) 0.7405(15) 0.088(7) Uani 1 1 d . . .
H13A H 0.2160 0.0802 0.7807 0.106 Uiso 1 1 calc R . .
H13B H 0.1554 0.0480 0.7809 0.106 Uiso 1 1 calc R . .
C14 C 0.2037(9) 0.0013(8) 0.6889(14) 0.081(6) Uani 1 1 d . . .
H14A H 0.1708 -0.0212 0.6556 0.097 Uiso 1 1 calc R . .
H14B H 0.2234 -0.0287 0.7352 0.097 Uiso 1 1 calc R . .
C15 C 0.3179(9) 0.0321(10) 0.6735(16) 0.084(7) Uani 1 1 d . . .
C16 C 0.3508(9) 0.0869(12) 0.6732(19) 0.102(9) Uani 1 1 d . . .
H16 H 0.3350 0.1219 0.6366 0.122 Uiso 1 1 calc R . .
C17 C 0.4000(15) 0.0956(15) 0.7166(19) 0.122(10) Uani 1 1 d . . .
H17 H 0.4200 0.1348 0.7141 0.146 Uiso 1 1 calc R . .
C18 C 0.4250(11) 0.035(2) 0.775(2) 0.136(12) Uani 1 1 d . . .
H18 H 0.4621 0.0331 0.8073 0.163 Uiso 1 1 calc R . .
C19 C 0.3874(17) -0.0141(16) 0.775(2) 0.140(12) Uani 1 1 d . . .
H19 H 0.3984 -0.0487 0.8162 0.168 Uiso 1 1 calc R . .
C20 C 0.3387(11) -0.0200(13) 0.725(2) 0.120(11) Uani 1 1 d . . .
H20 H 0.3180 -0.0589 0.7249 0.144 Uiso 1 1 calc R . .
C21 C 0.2592(10) -0.0432(9) 0.5332(16) 0.081(7) Uani 1 1 d . . .
C22 C 0.2222(9) -0.0954(10) 0.5279(16) 0.083(7) Uani 1 1 d . . .
H22 H 0.1919 -0.0950 0.5643 0.099 Uiso 1 1 calc R . .
C23 C 0.2288(12) -0.1468(12) 0.4715(17) 0.101(8) Uani 1 1 d . . .
H23 H 0.2033 -0.1818 0.4632 0.121 Uiso 1 1 calc R . .
C24 C 0.2809(13) -0.1415(13) 0.4241(18) 0.110(9) Uani 1 1 d . . .
H24 H 0.2909 -0.1778 0.3898 0.132 Uiso 1 1 calc R . .
C25 C 0.3143(10) -0.0905(14) 0.4261(19) 0.093(8) Uani 1 1 d . . .
H25 H 0.3441 -0.0892 0.3886 0.111 Uiso 1 1 calc R . .
C26 C 0.3057(9) -0.0432(11) 0.4793(16) 0.078(7) Uani 1 1 d . . .
H26 H 0.3304 -0.0075 0.4832 0.093 Uiso 1 1 calc R . .
C27 C 0.2623(10) 0.1200(11) 0.4478(17) 0.083(7) Uani 1 1 d . . .
C28 C 0.1583(10) 0.0693(12) 0.4453(17) 0.082(7) Uani 1 1 d . . .
C29 C 0.1788(9) 0.2025(14) 0.4862(14) 0.091(8) Uani 1 1 d . . .
O72 O -0.0555(18) 0.313(2) 0.944(4) 0.181(16) Uiso 0.50 1 d P C 1
O72A O -0.0366(16) 0.3406(18) 0.874(3) 0.157(14) Uiso 0.50 1 d P D 2
C81 C 0.0632(19) 0.1759(15) 0.247(2) 0.20(3) Uiso 0.60 1 d PD A 1
C81A C 0.1104(15) 0.240(2) 0.156(3) 0.11(2) Uiso 0.40 1 d PD B 2
H1 H 0.249(4) 0.152(5) 0.616(6) 0.050 Uiso 1 1 d D . .
O82A O 0.090(2) 0.167(3) 0.314(3) 0.14(2) Uiso 0.40 1 d PD B 2
O83A O 0.1860(9) 0.1512(17) 0.268(3) 0.050(12) Uiso 0.40 1 d PD B 2

loop_
_atom_site_aniso_label
_atom_site_aniso_U_11
_atom_site_aniso_U_22
_atom_site_aniso_U_33
_atom_site_aniso_U_23
_atom_site_aniso_U_13
_atom_site_aniso_U_12
Ru1 0.0726(12) 0.0593(11) 0.0745(14) -0.0012(11) 0.0132(9) -0.0105(9)
P1 0.077(4) 0.053(3) 0.073(4) -0.002(3) 0.006(3) -0.007(3)
P2 0.079(4) 0.076(4) 0.067(4) 0.002(3) 0.012(3) -0.002(3)
O2 0.082(12) 0.119(13) 0.072(13) -0.002(10) 0.023(9) -0.001(9)
O1 0.098(13) 0.069(9) 0.109(14) 0.009(10) 0.008(10) -0.009(9)
O3 0.123(13) 0.073(10) 0.088(13) 0.034(10) 0.001(9) -0.018(9)
C1 0.15(2) 0.067(14) 0.013(12) 0.003(10) 0.003(13) -0.008(14)
C2 0.047(12) 0.047(12) 0.11(2) 0.009(13) 0.002(11) -0.004(10)
C3 0.11(2) 0.048(14) 0.087(19) -0.020(14) 0.004(15) 0.030(13)
C4 0.103(19) 0.046(13) 0.13(2) -0.019(14) -0.015(17) -0.015(13)
C5 0.10(2) 0.11(2) 0.12(2) 0.028(19) 0.030(17) 0.026(17)
C6 0.089(16) 0.088(16) 0.062(17) -0.012(13) 0.043(13) 0.005(12)
C7 0.069(15) 0.077(15) 0.056(16) -0.012(12) 0.023(12) 0.002(12)
C8 0.072(16) 0.097(17) 0.060(16) 0.022(12) -0.002(12) -0.041(13)
C9 0.14(2) 0.085(17) 0.08(2) 0.005(16) 0.028(18) -0.058(17)
C10 0.086(17) 0.100(18) 0.065(18) 0.017(15) 0.009(13) -0.025(15)
C11 0.079(17) 0.107(19) 0.11(2) 0.032(16) -0.003(15) -0.004(14)
C12 0.083(18) 0.091(17) 0.067(17) 0.022(13) -0.009(13) -0.036(13)
C13 0.085(16) 0.087(16) 0.10(2) 0.005(14) 0.034(13) -0.003(12)
C14 0.122(18) 0.052(12) 0.071(17) 0.026(12) 0.027(13) 0.009(11)
C15 0.100(18) 0.068(14) 0.083(19) -0.015(14) 0.007(14) 0.022(15)
C16 0.040(14) 0.111(19) 0.15(3) 0.001(17) -0.020(15) -0.039(13)
C17 0.15(3) 0.15(3) 0.07(2) -0.026(19) 0.033(19) -0.06(2)
C18 0.06(2) 0.26(4) 0.09(2) -0.03(3) 0.037(16) 0.02(2)
C19 0.15(3) 0.20(3) 0.09(3) 0.01(2) 0.07(2) -0.03(3)
C20 0.079(18) 0.11(2) 0.15(3) 0.016(19) -0.074(18) 0.024(15)
C21 0.095(18) 0.049(14) 0.09(2) 0.001(13) -0.021(15) 0.016(12)
C22 0.105(18) 0.051(13) 0.085(19) -0.003(14) -0.014(14) 0.030(13)
C23 0.14(2) 0.079(18) 0.08(2) 0.000(15) 0.010(17) 0.014(15)
C24 0.14(3) 0.10(2) 0.08(2) 0.001(17) 0.014(19) 0.078(19)
C25 0.11(2) 0.074(16) 0.09(2) 0.023(17) 0.011(16) -0.019(17)
C26 0.11(2) 0.066(15) 0.063(17) -0.014(13) 0.034(14) 0.014(13)
C27 0.097(19) 0.076(15) 0.072(18) 0.014(15) -0.003(13) -0.024(14)
C28 0.074(18) 0.11(2) 0.07(2) 0.013(16) 0.029(14) 0.027(14)
C29 0.088(18) 0.17(3) 0.012(13) -0.003(16) -0.002(11) -0.064(18)

loop_
_atom_type_symbol
_atom_type_description
_atom_type_scat_dispersion_real
_atom_type_scat_dispersion_imag
_atom_type_scat_source
C C 0.0033 0.0016 'International Tables Vol C Tables 4.2.6.8 and 6.1.1.4'
H H 0.0000 0.0000 'International Tables Vol C Tables 4.2.6.8 and 6.1.1.4'
F F 0.0171 0.0103 'International Tables Vol C Tables 4.2.6.8 and 6.1.1.4'
O O 0.0106 0.0060 'International Tables Vol C Tables 4.2.6.8 and 6.1.1.4'
S S 0.1246 0.1234 'International Tables Vol C Tables 4.2.6.8 and 6.1.1.4'
P P 0.1023 0.0942 'International Tables Vol C Tables 4.2.6.8 and 6.1.1.4'
Ru Ru -1.2594 0.8363 'International Tables Vol C Tables 4.2.6.8 and 6.1.1.4'
Cl Cl 0.1484 0.1585 'International Tables Vol C Tables 4.2.6.8 and 6.1.1.4'

loop_
_geom_angle_atom_site_label_1
_geom_angle_atom_site_label_2
_geom_angle_atom_site_label_3
_geom_angle
_geom_angle_site_symmetry_1
_geom_angle_site_symmetry_3
_geom_angle_publ_flag
H1 Ru1 C27 96(4) . . ?
H1 Ru1 C28 171(4) . . ?
C27 Ru1 C28 91.5(9) . . ?
H1 Ru1 C29 91(4) . . ?
C27 Ru1 C29 91.5(9) . . ?
C28 Ru1 C29 94.0(9) . . ?
H1 Ru1 P1 76(4) . . ?
C27 Ru1 P1 171.7(7) . . ?
C28 Ru1 P1 96.1(6) . . ?
C29 Ru1 P1 91.2(6) . . ?
H1 Ru1 P2 82(4) . . ?
C27 Ru1 P2 92.1(7) . . ?
C28 Ru1 P2 92.9(7) . . ?
C29 Ru1 P2 172.1(6) . . ?
P1 Ru1 P2 84.24(19) . . ?
O82 S81 O83 118(2) . . ?
O82 S81 O81 115(2) . . ?
O83 S81 O81 114(2) . . ?
O82 S81 C81 97.2(18) . . ?
O83 S81 C81 101.6(19) . . ?
O81 S81 C81 107.2(15) . . ?
O81A S81A O82A 117(3) . . ?
O81A S81A O83A 116.1(19) . . ?
O82A S81A O83A 114(3) . . ?
O81A S81A C81A 98.1(17) . . ?
O82A S81A C81A 101(3) . . ?
O83A S81A C81A 106.9(19) . . ?
C7 P1 C1 105.4(10) . . ?
C7 P1 C13 108.1(10) . . ?
C1 P1 C13 101.5(9) . . ?
C7 P1 Ru1 113.6(7) . . ?
C1 P1 Ru1 119.5(7) . . ?
C13 P1 Ru1 107.6(6) . . ?
C15 P2 C21 102.1(9) . . ?
C15 P2 C14 105.0(11) . . ?
C21 P2 C14 107.1(11) . . ?
C15 P2 Ru1 118.2(8) . . ?
C21 P2 Ru1 117.5(7) . . ?
C14 P2 Ru1 105.9(6) . . ?
C6 C1 C2 121.1(18) . . ?
C6 C1 P1 116.1(17) . . ?
C2 C1 P1 122.6(18) . . ?
C3 C2 C1 122(2) . . ?
C2 C3 C4 123(2) . . ?
C3 C4 C5 118(2) . . ?
C6 C5 C4 120(2) . . ?
C1 C6 C5 116.9(19) . . ?
C8 C7 C12 117.9(19) . . ?
C8 C7 P1 124.6(18) . . ?
C12 C7 P1 117.3(16) . . ?
C7 C8 C9 121(2) . . ?
C10 C9 C8 123(2) . . ?
C9 C10 C11 116(2) . . ?
C12 C11 C10 120(2) . . ?
C11 C12 C7 121.7(18) . . ?
C14 C13 P1 109.0(14) . . ?
C13 C14 P2 110.3(12) . . ?
C20 C15 C16 119(2) . . ?
C20 C15 P2 118.3(19) . . ?
C16 C15 P2 122.8(18) . . ?
C17 C16 C15 127(3) . . ?
C16 C17 C18 114(2) . . ?
C19 C18 C17 113(3) . . ?
C20 C19 C18 129(4) . . ?
C19 C20 C15 118(3) . . ?
C22 C21 C26 120(2) . . ?
C22 C21 P2 122(2) . . ?
C26 C21 P2 118.2(18) . . ?
C23 C22 C21 121(2) . . ?
C22 C23 C24 112(2) . . ?
C25 C24 C23 126(2) . . ?
C26 C25 C24 119(3) . . ?
C25 C26 C21 121(2) . . ?
O1 C27 Ru1 176(2) . . ?
O2 C28 Ru1 174(2) . . ?
O3 C29 Ru1 170(2) . . ?
F82 C81 F83 119(3) . . ?
F82 C81 F81 114(3) . . ?
F83 C81 F81 118(3) . . ?
F82 C81 S81 108(3) . . ?
F83 C81 S81 98(3) . . ?
F81 C81 S81 94(3) . . ?
F82A C81A F81A 100(3) . . ?
F82A C81A F83A 146(4) . . ?
F81A C81A F83A 111(4) . . ?
F82A C81A S81A 93(3) . . ?
F81A C81A S81A 95(3) . . ?
F83A C81A S81A 95(3) . . ?

loop_
_geom_bond_atom_site_label_1
_geom_bond_atom_site_label_2
_geom_bond_distance
_geom_bond_site_symmetry_2
_geom_bond_publ_flag
Ru1 H1 1.60(2) . ?
Ru1 C27 1.85(2) . ?
Ru1 C28 1.93(3) . ?
Ru1 C29 1.99(3) . ?
Ru1 P1 2.350(5) . ?
Ru1 P2 2.360(6) . ?
S81 O82 1.485(17) . ?
S81 O83 1.485(19) . ?
S81 O81 1.504(17) . ?
S81 C81 2.12(5) . ?
S81A O81A 1.479(17) . ?
S81A O82A 1.49(2) . ?
S81A O83A 1.484(17) . ?
S81A C81A 2.13(5) . ?
P1 C7 1.81(2) . ?
P1 C1 1.804(19) . ?
P1 C13 1.80(2) . ?
P2 C15 1.79(2) . ?
P2 C21 1.80(2) . ?
P2 C14 1.806(18) . ?
O2 C28 1.18(2) . ?
F81 C81 1.288(18) . ?
F81A C81A 1.293(19) . ?
F82 C81 1.278(18) . ?
F82A C81A 1.282(18) . ?
F83 C81 1.284(18) . ?
F83A C81A 1.295(18) . ?
O1 C27 1.17(2) . ?
O3 C29 1.14(3) . ?
C1 C6 1.41(2) . ?
C1 C2 1.42(2) . ?
C2 C3 1.32(2) . ?
C3 C4 1.39(3) . ?
C4 C5 1.47(3) . ?
C5 C6 1.44(3) . ?
C7 C8 1.37(2) . ?
C7 C12 1.37(2) . ?
C8 C9 1.40(3) . ?
C9 C10 1.36(3) . ?
C10 C11 1.45(3) . ?
C11 C12 1.39(3) . ?
C13 C14 1.55(2) . ?
C15 C20 1.37(3) . ?
C15 C16 1.39(3) . ?
C16 C17 1.28(3) . ?
C17 C18 1.60(4) . ?
C18 C19 1.36(3) . ?
C19 C20 1.30(4) . ?
C21 C22 1.40(2) . ?
C21 C26 1.44(3) . ?
C22 C23 1.36(3) . ?
C23 C24 1.50(3) . ?
C24 C25 1.33(3) . ?
C25 C26 1.28(3) . ?
